data_7708724
loop_
_publ_author_name
'P\'o\/lrolniczak, Aleksandra'
'Sobczak, Szymon'
'Nikolayenko, Varvara'
'Barbour, Len'
'Katrusiak, Andrzej'

_publ_section_title
;
 Solvent-controlled elongation and mechanochemical strain in a
 metal-organic framework
;
_journal_name_full 'Dalton Transactions'
_journal_paper_doi 10.1039/D1DT01937F
_journal_year 2021
_chemical_formula_moiety 'C39 H24 F6 N2 O4 S2 Zn'
_chemical_formula_sum 'C39 H24 F6 N2 O4 S2 Zn'
_chemical_formula_weight 828.09
_chemical_name_common DMOF
_chemical_name_systematic 1,2-bis(2-ethyl-5-phenyl-3-thienyl)perfluorocyclopentene
_space_group_crystal_system orthorhombic
_space_group_IT_number 19
_space_group_name_Hall 'P 2ac 2ab'
_space_group_name_H-M_alt 'P 21 21 21'
_atom_sites_solution_hydrogens geom
_atom_sites_solution_primary direct
_audit_creation_date 2019-02-12
_audit_creation_method
;
Olex2 1.2
(compiled 2018.05.29 svn.r3508 for OlexSys, GUI svn.r5506)
;
_audit_update_record
;
2019-09-30 deposited with the CCDC.	2021-11-02 downloaded from the CCDC.
;
_cell_angle_alpha 90
_cell_angle_beta 90
_cell_angle_gamma 90
_cell_formula_units_Z 4
_cell_length_a 6.890(3)
_cell_length_b 25.19(2)
_cell_length_c 28.95(3)
_cell_measurement_reflns_used 580
_cell_measurement_temperature 293(2)
_cell_measurement_theta_max 24.9360
_cell_measurement_theta_min 3.8350
_cell_volume 5025(7)
_computing_cell_refinement 'CrysAlisPro 1.171.39.43a (Rigaku OD, 2018)'
_computing_data_collection 'CrysAlisPro 1.171.39.43a (Rigaku OD, 2018)'
_computing_data_reduction 'CrysAlisPro 1.171.39.43a (Rigaku OD, 2018)'
_computing_molecular_graphics 'Olex2 (Dolomanov et al., 2009)'
_computing_publication_material 'Olex2 (Dolomanov et al., 2009)'
_computing_structure_refinement 'ShelXL (Sheldrick, 2015)'
_computing_structure_solution 'ShelXS (Sheldrick, 2008)'
_diffrn_ambient_temperature 293(2)
_diffrn_detector 'CCD plate'
_diffrn_detector_area_resol_mean 16.2413
_diffrn_detector_type Eos
_diffrn_measured_fraction_theta_full 0.284
_diffrn_measured_fraction_theta_max 0.274
_diffrn_measurement_details
;
Data were collected at room temperature and pressure of 0.50(2) GPa
 (500000 kPa).
 Pressure was determined by monitoring the shift of the ruby R1-fluorescence line.

List of Runs (angles in degrees, time in seconds):

  # Type    Start    End  Width  t~exp~   \w     \q     \k     \f   Frames
#--------------------------------------------------------------------------
  1  \f    -35.00  19.75   0.75   35.00   0.00 -30.00   0.00    --    73
  2  \f    140.00 200.00   0.75   35.00   0.00 -30.00   0.00    --    80
  3  \f    160.00 217.00   0.75   35.00   0.00  30.00   0.00    --    76
  4  \f    -20.00  34.75   0.75   35.00   0.00  30.00   0.00    --    73
  5  \w    -24.00  24.00   0.75   35.00    --   30.00  39.46 -12.90   64
  6  \w    -24.00  24.00   0.75   35.00    --   30.00  39.46 167.10   64
  7  \w    -50.00  10.00   0.75   35.00    --  -30.00  39.46 167.10   80
  8  \w    -50.00  10.00   0.75   35.00    --  -30.00  39.46 -12.90   80
  9  \w    -64.00  -8.50   0.75   35.00    --  -30.00  81.40 -28.90   74
 10  \w    -64.00  -8.50   0.75   35.00    --  -30.00  81.40 151.10   74
 11  \w    -19.00   8.00   0.75   35.00    --   30.00  81.40 151.10   36
 12  \w    -19.00   8.00   0.75   35.00    --   30.00  81.40 -28.90   36
 13  \w    -43.00 -21.25   0.75   35.00    --   30.00 134.60 -56.90   29
 14  \w    -43.00 -21.25   0.75   35.00    --   30.00 134.60 123.10   29
 15  \w    -90.00 -36.00   0.75   35.00    --  -30.00 134.60 123.10   72
 16  \w    -90.00 -36.00   0.75   35.00    --  -30.00 134.60 -56.90   72
;
_diffrn_measurement_device 'four-circle diffractometer'
_diffrn_measurement_device_type 'Xcalibur, Eos'
_diffrn_measurement_method '\w and \f scans'
_diffrn_orient_matrix_type 'CrysAlisPro convention (1999,Acta A55,543-557)'
_diffrn_orient_matrix_UB_11 -0.0114613000
_diffrn_orient_matrix_UB_12 0.0189534000
_diffrn_orient_matrix_UB_13 0.0179129000
_diffrn_orient_matrix_UB_21 -0.0602205000
_diffrn_orient_matrix_UB_22 0.0153939000
_diffrn_orient_matrix_UB_23 -0.0145921000
_diffrn_orient_matrix_UB_31 -0.0825871000
_diffrn_orient_matrix_UB_32 -0.0138226000
_diffrn_orient_matrix_UB_33 0.0082092000
_diffrn_radiation_monochromator graphite
_diffrn_radiation_probe x-ray
_diffrn_radiation_type MoK\a
_diffrn_radiation_wavelength 0.71073
_diffrn_reflns_av_R_equivalents 0.2156
_diffrn_reflns_av_unetI/netI 0.5277
_diffrn_reflns_Laue_measured_fraction_full 0.284
_diffrn_reflns_Laue_measured_fraction_max 0.274
_diffrn_reflns_limit_h_max 8
_diffrn_reflns_limit_h_min -6
_diffrn_reflns_limit_k_max 19
_diffrn_reflns_limit_k_min -22
_diffrn_reflns_limit_l_max 23
_diffrn_reflns_limit_l_min -23
_diffrn_reflns_number 4301
_diffrn_reflns_point_group_measured_fraction_full 0.233
_diffrn_reflns_point_group_measured_fraction_max 0.225
_diffrn_reflns_theta_full 25.242
_diffrn_reflns_theta_max 25.597
_diffrn_reflns_theta_min 3.978
_diffrn_source 'fine-focus sealed X-ray tube'
_diffrn_source_type 'Enhance (Mo) X-ray Source'
_exptl_absorpt_coefficient_mu 0.626
_exptl_absorpt_correction_T_max 1.00000
_exptl_absorpt_correction_T_min 0.00495
_exptl_absorpt_correction_type multi-scan
_exptl_absorpt_process_details
;
CrysAlisPro 1.171.39.43a (Rigaku Oxford Diffraction, 2018)
Empirical absorption correction using spherical harmonics,
 implemented in SCALE3 ABSPACK scaling algorithm.
;
_exptl_crystal_colour pink
_exptl_crystal_density_diffrn 1.094
_exptl_crystal_description plate
_exptl_crystal_F_000 1680
_exptl_crystal_size_max 0.308
_exptl_crystal_size_mid 0.215
_exptl_crystal_size_min 0.124
_refine_diff_density_max 0.145
_refine_diff_density_min -0.165
_refine_diff_density_rms 0.040
_refine_ls_abs_structure_details
;
 Flack x determined using 117 quotients [(I+)-(I-)]/[(I+)+(I-)]
 (Parsons, Flack and Wagner, Acta Cryst. B69 (2013) 249-259).
;
_refine_ls_abs_structure_Flack 0.19(8)
_refine_ls_extinction_method none
_refine_ls_goodness_of_fit_ref 0.915
_refine_ls_hydrogen_treatment constr
_refine_ls_matrix_type full
_refine_ls_number_parameters 414
_refine_ls_number_reflns 2130
_refine_ls_number_restraints 745
_refine_ls_restrained_S_all 0.803
_refine_ls_R_factor_all 0.2676
_refine_ls_R_factor_gt 0.0974
_refine_ls_shift/su_max 0.000
_refine_ls_shift/su_mean 0.000
_refine_ls_structure_factor_coef Fsqd
_refine_ls_weighting_details 'w=1/[\s^2^(Fo^2^)+(0.0651P)^2^] where P=(Fo^2^+2Fc^2^)/3'
_refine_ls_weighting_scheme calc
_refine_ls_wR_factor_gt 0.1962
_refine_ls_wR_factor_ref 0.2827
_reflns_Friedel_coverage 0.450
_reflns_Friedel_fraction_full 0.168
_reflns_Friedel_fraction_max 0.161
_reflns_number_gt 582
_reflns_number_total 2130
_reflns_threshold_expression 'I > 2\s(I)'
_cod_data_source_file d1dt01937f2.cif
_cod_data_source_block DMOF_0_50_GPa_Gly
_cod_original_cell_volume 5026(7)
_cod_database_code 7708724
_shelx_shelxl_version_number 2017/1
_shelx_space_group_comment
;
The symmetry employed for this shelxl refinement is uniquely defined
by the following loop, which should always be used as a source of
symmetry information in preference to the above space-group names.
They are only intended as comments.
;

loop_
_space_group_symop_operation_xyz
'x, y, z'
'-x+1/2, -y, z+1/2'
'x+1/2, -y+1/2, -z'
'-x, y+1/2, -z+1/2'

loop_
_atom_site_label
_atom_site_type_symbol
_atom_site_fract_x
_atom_site_fract_y
_atom_site_fract_z
_atom_site_U_iso_or_equiv
_atom_site_adp_type
_atom_site_occupancy
_atom_site_site_symmetry_order
_atom_site_calc_flag
_atom_site_refinement_flags_posn
_atom_site_refinement_flags_adp
_atom_site_refinement_flags_occupancy
_atom_site_disorder_assembly
_atom_site_disorder_group
Zn1 Zn 0.4178(11) 0.4527(4) 0.2590(4) 0.165(4) Uani 1 1 d D U . . .
S2 S -0.045(2) 0.4916(7) 0.6240(5) 0.124(6) Uani 1 1 d . U . . .
C18 C -0.202(3) 0.4640(10) 0.6444(11) 0.137(13) Uani 1 1 d DG U . . .
C17 C -0.164(5) 0.4087(9) 0.6410(14) 0.119(13) Uani 1 1 d G U . . .
H17 H -0.2434 0.3816 0.6517 0.143 Uiso 1 1 calc R . . . .
C16 C 0.018(5) 0.4023(8) 0.6186(13) 0.131(12) Uani 1 1 d DG U . . .
C19 C 0.092(3) 0.4535(10) 0.6081(11) 0.120(13) Uani 1 1 d DG U . . .
S1 S -0.1631(18) 0.3808(7) 0.4608(6) 0.140(7) Uani 1 1 d . U . . .
C9 C -0.170(4) 0.3622(15) 0.5070(7) 0.127(14) Uani 1 1 d DG U . . .
C8 C 0.019(5) 0.3440(17) 0.5191(10) 0.134(13) Uani 1 1 d DG U . . .
C7 C 0.142(3) 0.3514(15) 0.4803(15) 0.109(13) Uani 1 1 d G U . . .
H7 H 0.2728 0.3428 0.4787 0.131 Uiso 1 1 calc R . . . .
C6 C 0.029(3) 0.3742(14) 0.4442(9) 0.124(13) Uani 1 1 d DG U . . .
O1 O 0.532(5) 0.526(2) 0.2630(18) 0.198(14) Uani 1 1 d D U . . .
N2 N -0.693(3) 0.5144(17) 0.7235(11) 0.119(13) Uani 1 1 d . U . . .
C23 C -0.662(3) 0.4606(16) 0.7157(12) 0.141(15) Uani 1 1 d G U . . .
H23 H -0.7525 0.4358 0.7258 0.170 Uiso 1 1 calc R . . . .
C22 C -0.495(4) 0.4440(11) 0.6928(12) 0.141(15) Uani 1 1 d DG U . . .
H22 H -0.4744 0.4080 0.6876 0.169 Uiso 1 1 calc R . . . .
C21 C -0.360(4) 0.4811(11) 0.6778(12) 0.134(14) Uani 1 1 d DG U . . .
C25 C -0.392(4) 0.5349(11) 0.6856(11) 0.134(15) Uani 1 1 d DG U . . .
H25 H -0.3010 0.5597 0.6755 0.161 Uiso 1 1 calc R . . . .
C24 C -0.558(4) 0.5515(13) 0.7085(10) 0.108(14) Uani 1 1 d G U . . .
H24 H -0.5791 0.5875 0.7137 0.130 Uiso 1 1 calc R . . . .
C26 C 0.678(8) 0.5267(19) 0.294(2) 0.187(16) Uani 1 1 d D U . . .
C32 C 0.949(5) 0.5848(16) 0.3199(14) 0.177(17) Uani 1 1 d D U . . .
H32 H 0.9854 0.5581 0.3404 0.213 Uiso 1 1 calc R . . . .
C31 C 1.062(4) 0.6301(15) 0.3154(11) 0.161(16) Uani 1 1 d G U . . .
H31 H 1.1748 0.6338 0.3329 0.193 Uiso 1 1 calc DR . . . .
C30 C 1.008(5) 0.6699(12) 0.2848(13) 0.141(15) Uani 1 1 d DG U . . .
C29 C 0.840(5) 0.6644(13) 0.2587(15) 0.177(16) Uani 1 1 d G U . . .
H29 H 0.8032 0.6910 0.2382 0.212 Uiso 1 1 calc R . . . .
C28 C 0.726(4) 0.6190(13) 0.2632(12) 0.174(16) Uani 1 1 d DG U . . .
H28 H 0.6138 0.6154 0.2457 0.208 Uiso 1 1 calc R . . . .
C27 C 0.781(4) 0.5792(13) 0.2938(13) 0.187(15) Uani 1 1 d DG U . . .
C1 C 0.417(3) 0.3970(15) 0.3551(14) 0.148(16) Uani 1 1 d . U . . .
H1 H 0.5474 0.3893 0.3505 0.177 Uiso 1 1 calc R . . . .
N1 N 0.311(5) 0.4221(14) 0.3205(9) 0.143(13) Uani 1 1 d G U . . .
C5 C 0.116(5) 0.4336(13) 0.3273(11) 0.110(13) Uani 1 1 d G U . . .
H5 H 0.0451 0.4504 0.3042 0.131 Uiso 1 1 calc R . . . .
C4 C 0.026(3) 0.4200(14) 0.3687(14) 0.124(14) Uani 1 1 d G U . . .
H4 H -0.1042 0.4277 0.3733 0.148 Uiso 1 1 calc R . . . .
C3 C 0.132(5) 0.3949(15) 0.4033(9) 0.108(13) Uani 1 1 d DG U . . .
C2 C 0.327(5) 0.3834(14) 0.3965(11) 0.129(14) Uani 1 1 d G U . . .
H2 H 0.3981 0.3666 0.4196 0.154 Uiso 1 1 calc R . . . .
C39 C 1.313(6) 0.7145(14) 0.2923(14) 0.151(16) Uani 1 1 d . U . . .
H39 H 1.3598 0.6814 0.3014 0.181 Uiso 1 1 calc DR . . . .
C38 C 1.441(4) 0.757(2) 0.2873(13) 0.171(17) Uani 1 1 d G U . . .
H38 H 1.5723 0.7522 0.2931 0.206 Uiso 1 1 calc R . . . .
C36 C 1.371(6) 0.8063(15) 0.2738(11) 0.173(17) Uani 1 1 d DG U . . .
C35 C 1.174(7) 0.8133(14) 0.2652(14) 0.174(17) Uani 1 1 d G U . . .
H35 H 1.1278 0.8463 0.2561 0.209 Uiso 1 1 calc R . . . .
C34 C 1.047(4) 0.7708(19) 0.2701(15) 0.152(16) Uani 1 1 d G U . . .
H34 H 0.9153 0.7755 0.2644 0.182 Uiso 1 1 calc R . . . .
C33 C 1.116(5) 0.7215(15) 0.2837(14) 0.147(15) Uani 1 1 d DG U . . .
O2 O 0.720(4) 0.4903(19) 0.3274(14) 0.168(15) Uani 1 1 d D U . . .
F2 F 0.055(4) 0.2335(15) 0.5538(12) 0.163(11) Uani 1 1 d . U . . .
F1 F 0.348(4) 0.2603(13) 0.5358(11) 0.152(11) Uani 1 1 d . U . . .
F3 F 0.428(5) 0.2671(16) 0.6271(12) 0.173(11) Uani 1 1 d . U . . .
C13 C 0.218(7) 0.2630(16) 0.615(3) 0.164(9) Uani 1 1 d . U . . .
C12 C 0.183(8) 0.275(3) 0.568(2) 0.157(10) Uani 1 1 d G U . . .
C11 C 0.087(7) 0.325(3) 0.5659(14) 0.135(11) Uani 1 1 d DG U . . .
C15 C 0.061(5) 0.3435(12) 0.612(2) 0.137(11) Uani 1 1 d DG U . . .
C14 C 0.142(8) 0.305(3) 0.6422(10) 0.171(10) Uani 1 1 d G U . . .
F6 F 0.010(5) 0.2797(16) 0.6652(14) 0.194(12) Uani 1 1 d . U . . .
C20 C 0.272(5) 0.450(2) 0.5801(15) 0.136(17) Uani 1 1 d D U . . .
H20A H 0.3778 0.4652 0.5974 0.205 Uiso 1 1 calc GR . . . .
H20B H 0.2547 0.4700 0.5520 0.205 Uiso 1 1 calc GR . . . .
H20C H 0.2993 0.4140 0.5730 0.205 Uiso 1 1 calc GR . . . .
C10 C -0.319(6) 0.362(2) 0.5448(15) 0.18(2) Uani 1 1 d D U . . .
H10A H -0.3208 0.3961 0.5596 0.267 Uiso 1 1 calc GR . . . .
H10B H -0.2872 0.3351 0.5670 0.267 Uiso 1 1 calc GR . . . .
H10C H -0.4445 0.3548 0.5318 0.267 Uiso 1 1 calc GR . . . .
F5 F 0.243(5) 0.3084(16) 0.6821(14) 0.190(12) Uani 1 1 d . U . . .
F4 F 0.217(4) 0.2140(15) 0.6330(12) 0.164(11) Uani 1 1 d . U . . .
C37 C 1.475(12) 0.858(2) 0.267(2) 0.190(19) Uani 1 1 d D U . . .
O3 O 1.392(5) 0.905(2) 0.2574(18) 0.202(18) Uani 1 1 d . U . . .
O4 O 1.675(5) 0.8566(11) 0.2718(13) 0.170(15) Uani 1 1 d D U . . .

loop_
_atom_site_aniso_label
_atom_site_aniso_U_11
_atom_site_aniso_U_22
_atom_site_aniso_U_33
_atom_site_aniso_U_23
_atom_site_aniso_U_13
_atom_site_aniso_U_12
Zn1 0.121(6) 0.181(12) 0.195(11) 0.031(6) 0.007(6) -0.001(7)
S2 0.098(11) 0.138(16) 0.137(17) -0.018(9) 0.014(10) -0.001(10)
C18 0.100(16) 0.148(19) 0.16(3) -0.004(15) 0.016(18) 0.003(13)
C17 0.086(17) 0.147(19) 0.12(3) -0.003(14) -0.006(19) 0.002(13)
C16 0.098(18) 0.145(17) 0.15(3) 0.001(11) 0.009(18) 0.001(12)
C19 0.091(16) 0.139(18) 0.13(3) -0.003(13) 0.006(17) 0.001(13)
S1 0.097(9) 0.15(2) 0.175(16) 0.023(10) 0.019(9) -0.005(11)
C9 0.100(15) 0.11(3) 0.168(18) 0.012(16) 0.016(11) -0.015(16)
C8 0.114(16) 0.13(3) 0.158(16) 0.011(14) 0.013(11) -0.011(17)
C7 0.085(14) 0.09(3) 0.152(17) -0.007(16) 0.003(12) -0.026(15)
C6 0.094(13) 0.12(3) 0.159(17) 0.008(16) 0.004(12) -0.020(15)
O1 0.15(2) 0.18(2) 0.27(3) 0.061(17) -0.05(2) -0.010(17)
N2 0.076(19) 0.14(3) 0.14(3) 0.01(2) -0.012(19) 0.002(19)
C23 0.10(2) 0.14(3) 0.19(4) 0.01(2) 0.02(2) 0.000(19)
C22 0.10(2) 0.15(3) 0.18(3) 0.012(19) 0.02(2) 0.007(17)
C21 0.094(19) 0.14(2) 0.16(3) 0.003(18) 0.02(2) 0.005(16)
C25 0.09(2) 0.14(2) 0.16(3) 0.006(18) 0.02(2) 0.006(16)
C24 0.08(2) 0.14(3) 0.11(3) -0.002(19) -0.01(2) 0.001(17)
C26 0.13(3) 0.17(2) 0.26(3) 0.057(17) -0.04(2) -0.014(19)
C32 0.12(2) 0.16(3) 0.26(4) 0.05(2) -0.02(2) -0.009(19)
C31 0.10(2) 0.15(3) 0.24(4) 0.030(19) 0.00(2) 0.006(18)
C30 0.071(18) 0.14(3) 0.21(4) 0.015(18) 0.020(19) 0.017(17)
C29 0.11(2) 0.17(3) 0.26(4) 0.05(2) -0.02(2) -0.010(19)
C28 0.10(2) 0.17(3) 0.26(4) 0.05(2) -0.02(2) -0.010(19)
C27 0.13(2) 0.17(2) 0.26(3) 0.055(17) -0.03(2) -0.015(18)
C1 0.104(18) 0.15(4) 0.19(2) 0.03(2) 0.011(15) 0.00(2)
N1 0.101(18) 0.14(3) 0.190(19) 0.027(17) 0.006(15) 0.004(19)
C5 0.086(17) 0.08(3) 0.159(19) 0.002(18) -0.005(14) -0.016(19)
C4 0.091(17) 0.12(3) 0.16(2) 0.006(19) -0.004(14) -0.024(18)
C3 0.082(15) 0.09(3) 0.152(18) -0.008(16) -0.003(13) -0.027(17)
C2 0.092(16) 0.12(3) 0.17(2) 0.009(19) 0.004(14) -0.016(18)
C39 0.087(18) 0.14(3) 0.22(4) 0.00(2) 0.02(2) 0.011(17)
C38 0.114(19) 0.15(3) 0.25(5) 0.01(2) 0.02(2) -0.006(18)
C36 0.116(19) 0.15(3) 0.25(5) 0.01(2) 0.01(2) -0.001(18)
C35 0.119(19) 0.15(3) 0.26(5) 0.01(2) 0.01(2) -0.004(18)
C34 0.097(19) 0.14(3) 0.22(4) 0.01(2) 0.02(2) 0.010(17)
C33 0.087(18) 0.14(3) 0.21(4) 0.015(18) 0.02(2) 0.012(17)
O2 0.076(19) 0.18(3) 0.25(3) 0.06(2) -0.02(2) -0.01(2)
F2 0.163(18) 0.16(2) 0.16(2) 0.010(14) 0.003(15) -0.002(17)
F1 0.153(16) 0.14(3) 0.16(2) 0.003(14) 0.012(15) 0.001(17)
F3 0.168(16) 0.19(3) 0.16(3) 0.014(17) 0.007(14) 0.007(15)
C13 0.168(18) 0.157(19) 0.166(16) 0.017(11) 0.001(12) 0.014(14)
C12 0.157(18) 0.151(19) 0.164(16) 0.010(11) 0.006(12) 0.012(14)
C11 0.11(2) 0.139(19) 0.157(15) 0.011(10) 0.013(11) -0.008(15)
C15 0.11(2) 0.144(17) 0.156(16) 0.006(10) 0.011(13) 0.001(13)
C14 0.18(2) 0.163(19) 0.167(17) 0.015(11) 0.005(12) 0.021(14)
F6 0.21(2) 0.19(3) 0.18(2) 0.020(16) 0.014(15) 0.004(18)
C20 0.11(2) 0.14(3) 0.16(4) 0.03(2) 0.02(2) 0.014(19)
C10 0.16(2) 0.16(6) 0.21(3) 0.02(3) 0.06(2) -0.01(3)
F5 0.21(2) 0.17(3) 0.183(19) 0.019(15) -0.013(16) 0.02(2)
F4 0.16(2) 0.16(2) 0.17(3) 0.019(13) 0.001(18) 0.023(15)
C37 0.14(2) 0.16(3) 0.27(5) 0.02(2) 0.00(2) -0.015(19)
O3 0.14(2) 0.16(3) 0.31(5) 0.03(3) 0.01(3) -0.02(2)
O4 0.140(19) 0.18(4) 0.19(5) -0.02(2) 0.01(2) -0.012(19)

loop_
_atom_type_symbol
_atom_type_description
_atom_type_scat_dispersion_real
_atom_type_scat_dispersion_imag
_atom_type_scat_source
C C 0.0033 0.0016 'International Tables Vol C Tables 4.2.6.8 and 6.1.1.4'
H H 0.0000 0.0000 'International Tables Vol C Tables 4.2.6.8 and 6.1.1.4'
F F 0.0171 0.0103 'International Tables Vol C Tables 4.2.6.8 and 6.1.1.4'
N N 0.0061 0.0033 'International Tables Vol C Tables 4.2.6.8 and 6.1.1.4'
O O 0.0106 0.0060 'International Tables Vol C Tables 4.2.6.8 and 6.1.1.4'
S S 0.1246 0.1234 'International Tables Vol C Tables 4.2.6.8 and 6.1.1.4'
Zn Zn 0.2839 1.4301 'International Tables Vol C Tables 4.2.6.8 and 6.1.1.4'

loop_
_geom_angle_atom_site_label_1
_geom_angle_atom_site_label_2
_geom_angle_atom_site_label_3
_geom_angle
_geom_angle_site_symmetry_1
_geom_angle_site_symmetry_3
_geom_angle_publ_flag
O1 Zn1 N2 87.2(16) . 2_464 ?
O1 Zn1 N1 115.4(16) . . ?
N2 Zn1 N1 108.4(14) 2_464 . ?
O3 Zn1 O1 110.0(19) 4_745 . ?
O3 Zn1 N2 132.7(18) 4_745 2_464 ?
O3 Zn1 N1 103(2) 4_745 . ?
C18 S2 C16 72.0 . . ?
C18 S2 C19 108.0 . . ?
C19 S2 C16 36.0 . . ?
S2 C18 C17 108.0 . . ?
S2 C18 C21 132.3(17) . . ?
C17 C18 C21 117.2(16) . . ?
C16 C17 C18 108.0 . . ?
C17 C16 S2 72.0 . . ?
C17 C16 C15 110(3) . . ?
C19 C16 S2 36.0 . . ?
C19 C16 C17 108.0 . . ?
C19 C16 C15 142(3) . . ?
C15 C16 S2 177(3) . . ?
S2 C19 C20 140(3) . . ?
C16 C19 S2 108.0 . . ?
C16 C19 C20 112(3) . . ?
C9 S1 C8 36.0 . . ?
C9 S1 C6 108.0 . . ?
C6 S1 C8 72.0 . . ?
S1 C9 C8 108.0 . . ?
S1 C9 C10 135(3) . . ?
C8 C9 C10 117(3) . . ?
C9 C8 S1 36.0 . . ?
C9 C8 C11 127(4) . . ?
C7 C8 S1 72.0 . . ?
C7 C8 C9 108.0 . . ?
C7 C8 C11 124(4) . . ?
C11 C8 S1 163(4) . . ?
C8 C7 C6 108.0 . . ?
S1 C6 C7 108.0 . . ?
S1 C6 C3 133(3) . . ?
C7 C6 C3 118(3) . . ?
C26 O1 Zn1 110(3) . . ?
C23 N2 Zn1 126.7(19) . 2_465 ?
C23 N2 C24 120.0 . . ?
C24 N2 Zn1 113.2(19) . 2_465 ?
N2 C23 C22 120.0 . . ?
C23 C22 C21 120.0 . . ?
C22 C21 C18 119.2(11) . . ?
C22 C21 C25 120.0 . . ?
C25 C21 C18 119.5(11) . . ?
C24 C25 C21 120.0 . . ?
C25 C24 N2 120.0 . . ?
O1 C26 C27 111(3) . . ?
O1 C26 O2 129(4) . . ?
O2 C26 C27 119(3) . . ?
C31 C32 C27 120.0 . . ?
C32 C31 C30 120.0 . . ?
C31 C30 C33 120(3) . . ?
C29 C30 C31 120.0 . . ?
C29 C30 C33 119(3) . . ?
C30 C29 C28 120.0 . . ?
C27 C28 C29 120.0 . . ?
C32 C27 C26 118.9(11) . . ?
C28 C27 C26 120.4(11) . . ?
C28 C27 C32 120.0 . . ?
N1 C1 C2 120.0 . . ?
C1 N1 Zn1 127(2) . . ?
C1 N1 C5 120.0 . . ?
C5 N1 Zn1 113(2) . . ?
N1 C5 C4 120.0 . . ?
C3 C4 C5 120.0 . . ?
C4 C3 C6 119(3) . . ?
C4 C3 C2 120.0 . . ?
C2 C3 C6 120(3) . . ?
C3 C2 C1 120.0 . . ?
C38 C39 C33 120.0 . . ?
C39 C38 C36 120.0 . . ?
C38 C36 C37 131(5) . . ?
C35 C36 C38 120.0 . . ?
C35 C36 C37 109(5) . . ?
C34 C35 C36 120.0 . . ?
C35 C34 C33 120.0 . . ?
C39 C33 C30 112(4) . . ?
C34 C33 C30 128(4) . . ?
C34 C33 C39 120.0 . . ?
C12 C13 F3 112(4) . . ?
C14 C13 F3 100(5) . . ?
C14 C13 C12 108.0 . . ?
F4 C13 F3 89(3) . . ?
F4 C13 C12 125(6) . . ?
F4 C13 C14 118(6) . . ?
F2 C12 F1 96(2) . . ?
C13 C12 F2 102(5) . . ?
C13 C12 F1 114(6) . . ?
C11 C12 F2 110(5) . . ?
C11 C12 F1 123(6) . . ?
C11 C12 C13 108.0 . . ?
C12 C11 C8 117(6) . . ?
C15 C11 C8 134(6) . . ?
C15 C11 C12 108.0 . . ?
C11 C15 C16 117(6) . . ?
C11 C15 C14 108.0 . . ?
C14 C15 C16 131(6) . . ?
C13 C14 C15 108.0 . . ?
F6 C14 C13 100(5) . . ?
F6 C14 C15 112(4) . . ?
F6 C14 F5 87(3) . . ?
F5 C14 C13 110(6) . . ?
F5 C14 C15 133(6) . . ?
O3 C37 C36 126(7) . . ?
O3 C37 O4 118(4) . . ?
O4 C37 C36 116(6) . . ?
C37 O3 Zn1 109(3) . 4_755 ?

loop_
_geom_bond_atom_site_label_1
_geom_bond_atom_site_label_2
_geom_bond_distance
_geom_bond_site_symmetry_2
_geom_bond_publ_flag
Zn1 O1 2.02(5) . ?
Zn1 N2 2.03(2) 2_464 ?
Zn1 N1 2.08(2) . ?
Zn1 O3 1.84(5) 4_745 ?
S2 C18 1.4200 . ?
S2 C16 2.2976 . ?
S2 C19 1.4200 . ?
C18 C17 1.4200 . ?
C18 C21 1.52(2) . ?
C17 C16 1.4200 . ?
C16 C19 1.4200 . ?
C16 C15 1.52(2) . ?
C19 C20 1.48(2) . ?
S1 C9 1.4200 . ?
S1 C8 2.2976 . ?
S1 C6 1.4200 . ?
C9 C8 1.4200 . ?
C9 C10 1.50(2) . ?
C8 C7 1.4200 . ?
C8 C11 1.51(2) . ?
C7 C6 1.4200 . ?
C6 C3 1.48(2) . ?
O1 C26 1.34(3) . ?
N2 Zn1 2.03(2) 2_465 ?
N2 C23 1.3900 . ?
N2 C24 1.3900 . ?
C23 C22 1.3900 . ?
C22 C21 1.3900 . ?
C21 C25 1.3900 . ?
C25 C24 1.3900 . ?
C26 C27 1.50(2) . ?
C26 O2 1.37(3) . ?
C32 C31 1.3900 . ?
C32 C27 1.3900 . ?
C31 C30 1.3900 . ?
C30 C29 1.3900 . ?
C30 C33 1.50(2) . ?
C29 C28 1.3900 . ?
C28 C27 1.3900 . ?
C1 N1 1.3900 . ?
C1 C2 1.3900 . ?
N1 C5 1.3900 . ?
C5 C4 1.3900 . ?
C4 C3 1.3900 . ?
C3 C2 1.3900 . ?
C39 C38 1.3900 . ?
C39 C33 1.3900 . ?
C38 C36 1.3900 . ?
C36 C35 1.3900 . ?
C36 C37 1.50(3) . ?
C35 C34 1.3900 . ?
C34 C33 1.3900 . ?
F2 C12 1.44(5) . ?
F1 C12 1.51(4) . ?
F3 C13 1.49(5) . ?
C13 C12 1.4200 . ?
C13 C14 1.4200 . ?
C13 F4 1.34(5) . ?
C12 C11 1.4200 . ?
C11 C15 1.4200 . ?
C15 C14 1.4200 . ?
C14 F6 1.30(4) . ?
C14 F5 1.35(4) . ?
C37 O3 1.34(7) . ?
C37 O4 1.39(7) . ?
O3 Zn1 1.84(5) 4_755 ?
